data_7107502
loop_
_publ_author_name
'Wuming Yan'
'Xiaohan Ye'
'Keith Weise'
'Jeffrey L. Petersen'
'Xiaodong Shi'

_publ_section_title
;
 Synthesis of allene triazole through iron catalyzed regioselective
 addition to propargyl alcohols
;
_journal_name_full Chem.Commun.
_journal_page_first 3521
_journal_paper_doi 10.1039/c2cc17522c
_journal_volume 48
_journal_year 2012
_chemical_formula_sum 'C24 H21 F2 N3 Si'
_chemical_formula_weight 417.53
_chemical_name_systematic
;
?
;
_space_group_IT_number 14
_symmetry_cell_setting monoclinic
_symmetry_space_group_name_Hall '-P 2ybc'
_symmetry_space_group_name_H-M 'P 1 21/c 1'
_atom_sites_solution_hydrogens geom
_atom_sites_solution_primary direct
_atom_sites_solution_secondary difmap
_audit_creation_method SHELXL-97
_cell_angle_alpha 90.00
_cell_angle_beta 110.508(2)
_cell_angle_gamma 90.00
_cell_formula_units_Z 8
_cell_length_a 20.3557(18)
_cell_length_b 11.1404(11)
_cell_length_c 21.776(2)
_cell_measurement_reflns_used 5121
_cell_measurement_temperature 273(2)
_cell_measurement_theta_max 27.11
_cell_measurement_theta_min 2.13
_cell_volume 4625.2(7)
_computing_structure_refinement 'SHELXL-97 (Sheldrick, 1997)'
_computing_structure_solution 'SHELXS-97 (Sheldrick, 1990)'
_diffrn_ambient_temperature 273(2)
_diffrn_measured_fraction_theta_full 0.986
_diffrn_measured_fraction_theta_max 0.986
_diffrn_radiation_monochromator graphite
_diffrn_radiation_source 'fine-focus sealed tube'
_diffrn_radiation_type MoK\a
_diffrn_radiation_wavelength 0.71073
_diffrn_reflns_av_R_equivalents 0.0394
_diffrn_reflns_av_sigmaI/netI 0.0461
_diffrn_reflns_limit_h_max 23
_diffrn_reflns_limit_h_min -26
_diffrn_reflns_limit_k_max 14
_diffrn_reflns_limit_k_min -14
_diffrn_reflns_limit_l_max 26
_diffrn_reflns_limit_l_min -28
_diffrn_reflns_number 32046
_diffrn_reflns_theta_full 27.55
_diffrn_reflns_theta_max 27.55
_diffrn_reflns_theta_min 2.08
_diffrn_standards_decay_% none
_exptl_absorpt_coefficient_mu 0.132
_exptl_absorpt_correction_T_max 0.962
_exptl_absorpt_correction_T_min 0.928
_exptl_absorpt_correction_type multi-scan
_exptl_absorpt_process_details SADABS
_exptl_crystal_colour colorless
_exptl_crystal_density_diffrn 1.199
_exptl_crystal_density_method 'not measured'
_exptl_crystal_description 'irregular block'
_exptl_crystal_F_000 1744
_exptl_crystal_size_max 0.58
_exptl_crystal_size_mid 0.40
_exptl_crystal_size_min 0.30
_refine_diff_density_max 0.272
_refine_diff_density_min -0.164
_refine_diff_density_rms 0.036
_refine_ls_extinction_method none
_refine_ls_goodness_of_fit_ref 1.014
_refine_ls_hydrogen_treatment riding
_refine_ls_matrix_type full
_refine_ls_number_parameters 547
_refine_ls_number_reflns 10551
_refine_ls_number_restraints 0
_refine_ls_restrained_S_all 1.014
_refine_ls_R_factor_all 0.0942
_refine_ls_R_factor_gt 0.0465
_refine_ls_shift/su_max 0.000
_refine_ls_shift/su_mean 0.000
_refine_ls_structure_factor_coef Fsqd
_refine_ls_weighting_details 'calc w=1/[\s^2^(Fo^2^)+(0.0599P)^2^+0.5870P] where P=(Fo^2^+2Fc^2^)/3'
_refine_ls_weighting_scheme calc
_refine_ls_wR_factor_gt 0.1177
_refine_ls_wR_factor_ref 0.1421
_reflns_number_gt 5988
_reflns_number_total 10551
_reflns_threshold_expression >2sigma(I)
_cod_data_source_file c2cc17522c.txt
_cod_data_source_block xs41ccd
_cod_original_cell_volume 4625.2(8)
_cod_original_sg_symbol_H-M P21/c
_cod_database_code 7107502

loop_
_symmetry_equiv_pos_as_xyz
'x, y, z'
'-x, y+1/2, -z+1/2'
'-x, -y, -z'
'x, -y-1/2, z-1/2'

loop_
_atom_site_label
_atom_site_type_symbol
_atom_site_fract_x
_atom_site_fract_y
_atom_site_fract_z
_atom_site_U_iso_or_equiv
_atom_site_adp_type
_atom_site_occupancy
_atom_site_symmetry_multiplicity
_atom_site_calc_flag
_atom_site_refinement_flags
Si1 Si 0.35532(3) 0.16761(5) 0.32152(3) 0.05546(15) Uani 1 1 d .
Si2 Si 0.15049(3) 0.55731(5) 0.17877(3) 0.06349(17) Uani 1 1 d .
F1 F 0.77399(7) 0.28572(18) 0.42154(9) 0.1262(6) Uani 1 1 d .
F2 F 0.41282(9) 0.85167(14) 0.43981(8) 0.1119(5) Uani 1 1 d .
F3 F -0.25883(7) 0.46049(16) 0.10294(8) 0.1129(5) Uani 1 1 d .
F4 F 0.07818(9) -0.13202(14) 0.05701(8) 0.1165(5) Uani 1 1 d .
N1 N 0.36704(7) 0.28619(14) 0.20731(7) 0.0524(4) Uani 1 1 d .
N2 N 0.31704(9) 0.20513(17) 0.17353(8) 0.0714(5) Uani 1 1 d .
N3 N 0.29504(9) 0.23267(19) 0.11170(8) 0.0802(6) Uani 1 1 d .
N4 N 0.14517(7) 0.44389(15) 0.29686(7) 0.0563(4) Uani 1 1 d .
N5 N 0.19439(9) 0.52825(18) 0.32800(9) 0.0748(5) Uani 1 1 d .
N6 N 0.21618(10) 0.5081(2) 0.39082(9) 0.0843(6) Uani 1 1 d .
C1 C 0.49211(9) 0.42307(17) 0.35054(9) 0.0546(5) Uani 1 1 d .
C2 C 0.44422(9) 0.35182(18) 0.31078(9) 0.0562(5) Uani 1 1 d .
C3 C 0.39482(9) 0.27767(17) 0.27720(8) 0.0514(4) Uani 1 1 d .
C4 C 0.56808(9) 0.38953(17) 0.36962(9) 0.0542(4) Uani 1 1 d .
C5 C 0.59313(10) 0.34003(19) 0.32384(10) 0.0660(5) Uani 1 1 d .
H5 H 0.5629 0.3301 0.2808 0.079 Uiso 1 1 calc R
C6 C 0.66260(12) 0.3049(2) 0.34100(13) 0.0813(7) Uani 1 1 d .
H6 H 0.6794 0.2719 0.3101 0.098 Uiso 1 1 calc R
C7 C 0.70556(11) 0.3202(2) 0.40438(14) 0.0815(7) Uani 1 1 d .
C8 C 0.68345(12) 0.3680(2) 0.45103(12) 0.0846(7) Uani 1 1 d .
H8 H 0.7143 0.3772 0.4939 0.102 Uiso 1 1 calc R
C9 C 0.61392(11) 0.4029(2) 0.43356(10) 0.0713(6) Uani 1 1 d .
H9 H 0.5979 0.4355 0.4650 0.086 Uiso 1 1 calc R
C10 C 0.47152(9) 0.53704(18) 0.37437(9) 0.0556(5) Uani 1 1 d .
C11 C 0.51653(11) 0.63515(19) 0.39136(11) 0.0688(6) Uani 1 1 d .
H11 H 0.5608 0.6292 0.3882 0.083 Uiso 1 1 calc R
C12 C 0.49683(13) 0.7414(2) 0.41293(12) 0.0805(6) Uani 1 1 d .
H12 H 0.5272 0.8067 0.4242 0.097 Uiso 1 1 calc R
C13 C 0.43152(14) 0.7479(2) 0.41719(12) 0.0787(6) Uani 1 1 d .
C14 C 0.38462(12) 0.6549(2) 0.39986(12) 0.0825(7) Uani 1 1 d .
H14 H 0.3400 0.6626 0.4022 0.099 Uiso 1 1 calc R
C15 C 0.40523(10) 0.5502(2) 0.37904(11) 0.0721(6) Uani 1 1 d .
H15 H 0.3741 0.4859 0.3677 0.087 Uiso 1 1 calc R
C16 C 0.37680(9) 0.36952(17) 0.16489(9) 0.0513(4) Uani 1 1 d .
C17 C 0.33050(10) 0.3338(2) 0.10399(9) 0.0623(5) Uani 1 1 d .
C18 C 0.32377(11) 0.4008(2) 0.04769(10) 0.0756(6) Uani 1 1 d .
H18 H 0.2927 0.3779 0.0067 0.091 Uiso 1 1 calc R
C19 C 0.36431(12) 0.5001(2) 0.05510(11) 0.0760(6) Uani 1 1 d .
H19 H 0.3610 0.5462 0.0185 0.091 Uiso 1 1 calc R
C20 C 0.41099(11) 0.5348(2) 0.11662(11) 0.0711(6) Uani 1 1 d .
H20 H 0.4381 0.6033 0.1196 0.085 Uiso 1 1 calc R
C21 C 0.41839(10) 0.47169(18) 0.17299(10) 0.0611(5) Uani 1 1 d .
H21 H 0.4492 0.4957 0.2138 0.073 Uiso 1 1 calc R
C22 C 0.40666(14) 0.1857(3) 0.41004(11) 0.0962(8) Uani 1 1 d .
H22A H 0.3990 0.2645 0.4240 0.144 Uiso 1 1 calc R
H22B H 0.4556 0.1753 0.4173 0.144 Uiso 1 1 calc R
H22C H 0.3920 0.1266 0.4346 0.144 Uiso 1 1 calc R
C23 C 0.26300(11) 0.2126(2) 0.30302(14) 0.0950(8) Uani 1 1 d .
H23A H 0.2360 0.1917 0.2586 0.143 Uiso 1 1 calc R
H23B H 0.2606 0.2978 0.3087 0.143 Uiso 1 1 calc R
H23C H 0.2444 0.1719 0.3322 0.143 Uiso 1 1 calc R
C24 C 0.36366(14) 0.0120(2) 0.29611(13) 0.0909(7) Uani 1 1 d .
H24A H 0.3461 -0.0424 0.3209 0.136 Uiso 1 1 calc R
H24B H 0.4121 -0.0054 0.3040 0.136 Uiso 1 1 calc R
H24C H 0.3371 0.0029 0.2502 0.136 Uiso 1 1 calc R
C25 C 0.01710(9) 0.30014(18) 0.15794(9) 0.0562(5) Uani 1 1 d .
C26 C 0.06732(9) 0.36936(19) 0.19555(9) 0.0595(5) Uani 1 1 d .
C27 C 0.11621(9) 0.44650(18) 0.22670(9) 0.0559(5) Uani 1 1 d .
C28 C -0.05747(9) 0.33984(18) 0.14298(9) 0.0560(5) Uani 1 1 d .
C29 C -0.07659(10) 0.3960(2) 0.19093(10) 0.0658(5) Uani 1 1 d .
H29 H -0.0434 0.4064 0.2326 0.079 Uiso 1 1 calc R
C30 C -0.14454(11) 0.4370(2) 0.17776(11) 0.0734(6) Uani 1 1 d .
H30 H -0.1574 0.4745 0.2100 0.088 Uiso 1 1 calc R
C31 C -0.19202(11) 0.4206(2) 0.11602(12) 0.0766(6) Uani 1 1 d .
C32 C -0.17580(11) 0.3667(2) 0.06750(12) 0.0828(7) Uani 1 1 d .
H32 H -0.2095 0.3576 0.0259 0.099 Uiso 1 1 calc R
C33 C -0.10776(10) 0.3251(2) 0.08103(10) 0.0719(6) Uani 1 1 d .
H33 H -0.0959 0.2872 0.0483 0.086 Uiso 1 1 calc R
C34 C 0.03321(9) 0.18496(19) 0.13165(9) 0.0594(5) Uani 1 1 d .
C35 C -0.01306(11) 0.0892(2) 0.11714(11) 0.0742(6) Uani 1 1 d .
H35 H -0.0554 0.0970 0.1241 0.089 Uiso 1 1 calc R
C36 C 0.00194(13) -0.0182(2) 0.09258(13) 0.0869(7) Uani 1 1 d .
H36 H -0.0297 -0.0816 0.0830 0.104 Uiso 1 1 calc R
C37 C 0.06411(14) -0.0281(2) 0.08296(12) 0.0832(7) Uani 1 1 d .
C38 C 0.11270(14) 0.0628(3) 0.09778(13) 0.0909(8) Uani 1 1 d .
H38 H 0.1554 0.0531 0.0917 0.109 Uiso 1 1 calc R
C39 C 0.09677(11) 0.1682(2) 0.12179(12) 0.0780(6) Uani 1 1 d .
H39 H 0.1293 0.2304 0.1318 0.094 Uiso 1 1 calc R
C40 C 0.13599(9) 0.36562(18) 0.34157(9) 0.0549(5) Uani 1 1 d .
C41 C 0.18181(10) 0.4083(2) 0.40176(10) 0.0675(6) Uani 1 1 d .
C42 C 0.18854(13) 0.3490(3) 0.46011(11) 0.0866(7) Uani 1 1 d .
H42 H 0.2188 0.3771 0.5003 0.104 Uiso 1 1 calc R
C43 C 0.14961(14) 0.2493(3) 0.45608(12) 0.0889(8) Uani 1 1 d .
H43 H 0.1534 0.2079 0.4943 0.107 Uiso 1 1 calc R
C44 C 0.10337(12) 0.2065(2) 0.39567(12) 0.0802(7) Uani 1 1 d .
H44 H 0.0772 0.1378 0.3951 0.096 Uiso 1 1 calc R
C45 C 0.09572(10) 0.2629(2) 0.33741(11) 0.0655(5) Uani 1 1 d .
H45 H 0.0653 0.2341 0.2975 0.079 Uiso 1 1 calc R
C46 C 0.09675(17) 0.5334(3) 0.09142(13) 0.1158(10) Uani 1 1 d .
H46A H 0.0480 0.5427 0.0855 0.174 Uiso 1 1 calc R
H46B H 0.1047 0.4538 0.0786 0.174 Uiso 1 1 calc R
H46C H 0.1097 0.5911 0.0649 0.174 Uiso 1 1 calc R
C47 C 0.24306(13) 0.5190(3) 0.19412(16) 0.1132(10) Uani 1 1 d .
H47A H 0.2472 0.4341 0.1890 0.170 Uiso 1 1 calc R
H47B H 0.2712 0.5421 0.2379 0.170 Uiso 1 1 calc R
H47C H 0.2589 0.5609 0.1634 0.170 Uiso 1 1 calc R
C48 C 0.13940(17) 0.7128(2) 0.20209(15) 0.1101(9) Uani 1 1 d .
H48A H 0.1532 0.7673 0.1747 0.165 Uiso 1 1 calc R
H48B H 0.1681 0.7257 0.2471 0.165 Uiso 1 1 calc R
H48C H 0.0911 0.7263 0.1966 0.165 Uiso 1 1 calc R

loop_
_atom_site_aniso_label
_atom_site_aniso_U_11
_atom_site_aniso_U_22
_atom_site_aniso_U_33
_atom_site_aniso_U_23
_atom_site_aniso_U_13
_atom_site_aniso_U_12
Si1 0.0581(3) 0.0566(3) 0.0558(3) 0.0015(3) 0.0250(3) 0.0014(2)
Si2 0.0686(3) 0.0607(4) 0.0679(4) 0.0044(3) 0.0324(3) 0.0057(3)
F1 0.0641(8) 0.1676(17) 0.1430(14) 0.0367(12) 0.0313(9) 0.0299(9)
F2 0.1414(13) 0.0871(11) 0.1183(12) -0.0146(9) 0.0593(11) 0.0248(9)
F3 0.0655(8) 0.1495(14) 0.1133(12) -0.0027(10) 0.0183(8) 0.0303(8)
F4 0.1498(14) 0.0850(11) 0.1207(13) -0.0019(9) 0.0547(11) 0.0319(10)
N1 0.0498(8) 0.0605(10) 0.0454(8) -0.0043(7) 0.0148(7) -0.0109(7)
N2 0.0740(11) 0.0802(12) 0.0513(10) -0.0059(9) 0.0108(8) -0.0281(9)
N3 0.0812(12) 0.0977(15) 0.0496(10) -0.0024(10) 0.0080(9) -0.0299(11)
N4 0.0494(8) 0.0671(10) 0.0497(9) -0.0036(8) 0.0139(7) -0.0048(7)
N5 0.0665(10) 0.0866(13) 0.0612(11) -0.0083(10) 0.0097(9) -0.0179(10)
N6 0.0768(12) 0.1015(16) 0.0591(12) -0.0077(11) 0.0043(10) -0.0140(11)
C1 0.0520(9) 0.0641(12) 0.0450(10) -0.0009(9) 0.0134(8) -0.0090(9)
C2 0.0550(10) 0.0657(13) 0.0483(10) -0.0011(9) 0.0186(9) -0.0038(9)
C3 0.0487(9) 0.0589(11) 0.0457(10) -0.0045(9) 0.0154(8) -0.0030(9)
C4 0.0529(10) 0.0548(11) 0.0527(11) 0.0025(9) 0.0156(9) -0.0067(9)
C5 0.0664(12) 0.0742(14) 0.0580(12) 0.0082(11) 0.0224(10) 0.0019(11)
C6 0.0795(15) 0.0914(18) 0.0830(17) 0.0190(14) 0.0408(14) 0.0182(13)
C7 0.0580(12) 0.0928(18) 0.0928(19) 0.0225(14) 0.0252(13) 0.0074(12)
C8 0.0638(13) 0.0959(19) 0.0747(16) 0.0026(14) -0.0003(12) -0.0020(12)
C9 0.0634(12) 0.0817(15) 0.0602(13) -0.0070(11) 0.0110(10) -0.0006(11)
C10 0.0536(10) 0.0645(12) 0.0457(10) -0.0011(9) 0.0138(8) -0.0051(9)
C11 0.0659(12) 0.0646(14) 0.0779(15) -0.0073(11) 0.0275(11) -0.0078(10)
C12 0.0892(16) 0.0624(14) 0.0893(17) -0.0095(12) 0.0307(14) -0.0097(12)
C13 0.1000(17) 0.0689(15) 0.0708(15) -0.0038(12) 0.0342(13) 0.0145(14)
C14 0.0733(14) 0.0949(19) 0.0864(17) -0.0086(14) 0.0369(13) 0.0081(14)
C15 0.0633(12) 0.0803(16) 0.0735(14) -0.0098(12) 0.0248(11) -0.0075(11)
C16 0.0462(9) 0.0597(12) 0.0507(10) -0.0006(9) 0.0204(8) 0.0015(8)
C17 0.0572(10) 0.0779(14) 0.0494(11) 0.0004(10) 0.0158(9) -0.0028(10)
C18 0.0704(13) 0.1019(19) 0.0507(12) 0.0093(12) 0.0163(10) 0.0010(13)
C19 0.0785(14) 0.0889(17) 0.0665(15) 0.0215(13) 0.0329(12) 0.0122(13)
C20 0.0738(13) 0.0645(14) 0.0836(16) 0.0089(12) 0.0383(13) 0.0005(11)
C21 0.0610(11) 0.0630(13) 0.0617(12) -0.0007(10) 0.0245(10) -0.0034(10)
C22 0.123(2) 0.110(2) 0.0590(14) 0.0089(14) 0.0356(14) -0.0105(17)
C23 0.0710(14) 0.0919(18) 0.138(2) 0.0304(17) 0.0568(15) 0.0128(13)
C24 0.122(2) 0.0651(15) 0.0960(18) 0.0003(13) 0.0507(16) 0.0108(14)
C25 0.0537(10) 0.0683(13) 0.0443(10) 0.0029(9) 0.0145(8) -0.0065(9)
C26 0.0543(10) 0.0750(14) 0.0486(11) 0.0023(10) 0.0174(9) -0.0016(10)
C27 0.0486(9) 0.0684(13) 0.0500(11) -0.0033(9) 0.0164(8) -0.0004(9)
C28 0.0541(10) 0.0607(12) 0.0506(11) 0.0028(9) 0.0149(9) -0.0053(9)
C29 0.0653(12) 0.0775(14) 0.0513(11) 0.0033(11) 0.0161(10) 0.0005(11)
C30 0.0748(13) 0.0824(16) 0.0664(14) 0.0042(12) 0.0289(12) 0.0140(12)
C31 0.0592(12) 0.0839(17) 0.0825(16) 0.0045(13) 0.0197(12) 0.0077(11)
C32 0.0618(12) 0.0995(19) 0.0685(15) -0.0100(13) -0.0006(11) 0.0036(12)
C33 0.0643(12) 0.0865(16) 0.0563(12) -0.0117(11) 0.0102(10) -0.0003(11)
C34 0.0559(10) 0.0685(13) 0.0502(11) 0.0060(9) 0.0143(9) -0.0007(9)
C35 0.0675(12) 0.0709(15) 0.0869(16) 0.0010(12) 0.0305(12) -0.0047(11)
C36 0.0901(16) 0.0670(15) 0.1012(19) -0.0021(14) 0.0306(15) -0.0054(13)
C37 0.1012(18) 0.0689(16) 0.0797(16) 0.0074(13) 0.0320(14) 0.0199(14)
C38 0.0871(16) 0.096(2) 0.102(2) 0.0049(16) 0.0488(15) 0.0155(15)
C39 0.0657(12) 0.0862(17) 0.0850(16) -0.0038(13) 0.0300(12) -0.0040(12)
C40 0.0472(9) 0.0674(13) 0.0501(11) 0.0025(9) 0.0170(8) 0.0104(9)
C41 0.0594(11) 0.0871(16) 0.0489(12) 0.0007(11) 0.0102(10) 0.0100(11)
C42 0.0854(16) 0.113(2) 0.0537(13) 0.0078(14) 0.0148(12) 0.0167(15)
C43 0.0975(18) 0.108(2) 0.0646(16) 0.0271(15) 0.0326(14) 0.0288(16)
C44 0.0845(15) 0.0793(16) 0.0840(17) 0.0189(14) 0.0384(14) 0.0137(13)
C45 0.0625(11) 0.0717(14) 0.0640(13) 0.0050(11) 0.0243(10) 0.0058(10)
C46 0.156(3) 0.123(2) 0.0716(17) 0.0121(17) 0.0445(18) -0.013(2)
C47 0.0879(16) 0.105(2) 0.174(3) 0.040(2) 0.0796(19) 0.0180(15)
C48 0.160(3) 0.0707(17) 0.111(2) 0.0074(16) 0.061(2) 0.0238(18)

loop_
_atom_type_symbol
_atom_type_description
_atom_type_scat_dispersion_real
_atom_type_scat_dispersion_imag
_atom_type_scat_source
C C 0.0033 0.0016 'International Tables Vol C Tables 4.2.6.8 and 6.1.1.4'
H H 0.0000 0.0000 'International Tables Vol C Tables 4.2.6.8 and 6.1.1.4'
N N 0.0061 0.0033 'International Tables Vol C Tables 4.2.6.8 and 6.1.1.4'
F F 0.0171 0.0103 'International Tables Vol C Tables 4.2.6.8 and 6.1.1.4'
Si Si 0.0817 0.0704 'International Tables Vol C Tables 4.2.6.8 and 6.1.1.4'

loop_
_geom_angle_atom_site_label_1
_geom_angle_atom_site_label_2
_geom_angle_atom_site_label_3
_geom_angle
C24 Si1 C23 112.52(13)
C24 Si1 C22 109.64(13)
C23 Si1 C22 110.92(13)
C24 Si1 C3 110.69(10)
C23 Si1 C3 107.01(10)
C22 Si1 C3 105.83(10)
C48 Si2 C47 112.56(15)
C48 Si2 C46 109.49(14)
C47 Si2 C46 110.56(15)
C48 Si2 C27 110.83(11)
C47 Si2 C27 107.37(10)
C46 Si2 C27 105.80(11)
N2 N1 C16 109.93(14)
N2 N1 C3 118.14(15)
C16 N1 C3 131.70(15)
N3 N2 N1 108.86(16)
N2 N3 C17 108.31(16)
C40 N4 N5 110.13(15)
C40 N4 C27 131.65(16)
N5 N4 C27 118.09(16)
N6 N5 N4 108.85(17)
N5 N6 C41 108.32(17)
C2 C1 C10 120.63(16)
C2 C1 C4 119.00(18)
C10 C1 C4 120.34(15)
C3 C2 C1 173.41(19)
C2 C3 N1 119.55(16)
C2 C3 Si1 120.09(14)
N1 C3 Si1 120.18(12)
C5 C4 C9 118.58(18)
C5 C4 C1 120.25(17)
C9 C4 C1 121.12(18)
C4 C5 C6 121.1(2)
C7 C6 C5 118.0(2)
C8 C7 C6 123.0(2)
C8 C7 F1 118.7(2)
C6 C7 F1 118.3(2)
C7 C8 C9 118.7(2)
C4 C9 C8 120.6(2)
C11 C10 C15 117.52(19)
C11 C10 C1 121.61(16)
C15 C10 C1 120.85(17)
C12 C11 C10 121.4(2)
C13 C12 C11 118.2(2)
F2 C13 C12 118.1(2)
F2 C13 C14 119.1(2)
C12 C13 C14 122.8(2)
C15 C14 C13 118.1(2)
C14 C15 C10 122.0(2)
N1 C16 C17 103.85(16)
N1 C16 C21 133.84(17)
C17 C16 C21 122.27(18)
N3 C17 C16 109.05(17)
N3 C17 C18 130.29(19)
C16 C17 C18 120.6(2)
C19 C18 C17 117.5(2)
C18 C19 C20 121.4(2)
C21 C20 C19 122.6(2)
C20 C21 C16 115.66(19)
C26 C25 C34 121.22(17)
C26 C25 C28 117.96(19)
C34 C25 C28 120.82(16)
C27 C26 C25 173.0(2)
C26 C27 N4 119.53(17)
C26 C27 Si2 120.03(15)
N4 C27 Si2 120.41(13)
C29 C28 C33 118.66(18)
C29 C28 C25 119.91(17)
C33 C28 C25 121.39(18)
C28 C29 C30 121.05(19)
C31 C30 C29 118.0(2)
C32 C31 F3 118.7(2)
C32 C31 C30 123.1(2)
F3 C31 C30 118.2(2)
C31 C32 C33 118.7(2)
C28 C33 C32 120.5(2)
C35 C34 C39 117.0(2)
C35 C34 C25 121.90(18)
C39 C34 C25 121.05(19)
C34 C35 C36 121.9(2)
C37 C36 C35 118.2(2)
C36 C37 F4 118.5(3)
C36 C37 C38 122.5(2)
F4 C37 C38 119.0(2)
C39 C38 C37 118.3(2)
C38 C39 C34 122.0(2)
N4 C40 C45 134.58(18)
N4 C40 C41 103.76(18)
C45 C40 C41 121.63(19)
N6 C41 C42 130.2(2)
N6 C41 C40 108.93(18)
C42 C41 C40 120.8(2)
C43 C42 C41 117.5(2)
C42 C43 C44 121.7(2)
C45 C44 C43 122.0(2)
C44 C45 C40 116.2(2)

loop_
_geom_bond_atom_site_label_1
_geom_bond_atom_site_label_2
_geom_bond_distance
Si1 C24 1.845(2)
Si1 C23 1.848(2)
Si1 C22 1.854(2)
Si1 C3 1.9041(19)
Si2 C48 1.841(3)
Si2 C47 1.845(2)
Si2 C46 1.851(3)
Si2 C27 1.900(2)
F1 C7 1.365(2)
F2 C13 1.362(3)
F3 C31 1.363(2)
F4 C37 1.362(3)
N1 N2 1.367(2)
N1 C16 1.372(2)
N1 C3 1.429(2)
N2 N3 1.298(2)
N3 C17 1.380(3)
N4 C40 1.368(2)
N4 N5 1.368(2)
N4 C27 1.432(2)
N5 N6 1.301(2)
N6 C41 1.378(3)
C1 C2 1.319(2)
C1 C10 1.486(3)
C1 C4 1.501(2)
C2 C3 1.309(2)
C4 C5 1.383(3)
C4 C9 1.386(3)
C5 C6 1.386(3)
C6 C7 1.361(3)
C7 C8 1.356(3)
C8 C9 1.386(3)
C10 C11 1.391(3)
C10 C15 1.396(3)
C11 C12 1.384(3)
C12 C13 1.366(3)
C13 C14 1.370(3)
C14 C15 1.369(3)
C16 C17 1.389(3)
C16 C21 1.392(3)
C17 C18 1.400(3)
C18 C19 1.356(3)
C19 C20 1.398(3)
C20 C21 1.377(3)
C25 C26 1.313(3)
C25 C34 1.488(3)
C25 C28 1.503(2)
C26 C27 1.310(3)
C28 C29 1.385(3)
C28 C33 1.388(3)
C29 C30 1.388(3)
C30 C31 1.365(3)
C31 C32 1.353(3)
C32 C33 1.391(3)
C34 C35 1.385(3)
C34 C39 1.396(3)
C35 C36 1.387(3)
C36 C37 1.358(3)
C37 C38 1.373(3)
C38 C39 1.369(3)
C40 C45 1.392(3)
C40 C41 1.399(3)
C41 C42 1.396(3)
C42 C43 1.349(4)
C43 C44 1.406(3)
C44 C45 1.375(3)
